data_7209315
loop_
_publ_author_name
'Werner, W.'
'Straehle, J.'

_publ_section_title
;
 Darstellung und Kristallstruktur von Rb2 Ag Au3 I8, ein Beitrag zur
 Kristallchemie des einwertigen Silbers und Golds
;
_journal_name_full
;
Zeitschrift fuer Naturforschung, Teil B. Anorganische Chemie, Organische
 Chemie (33,1978-41,1986)
;
_journal_page_first 952
_journal_page_last 956
_journal_volume 34
_journal_year 1979
_chemical_formula_sum 'Ag Au3 I8 Rb2'
_chemical_name_systematic 'Rb2 Ag Au3 I8'
_space_group_IT_number 15
_symmetry_space_group_name_Hall '-C 2yc'
_symmetry_space_group_name_H-M 'C 1 2/c 1'
_cell_angle_alpha 90
_cell_angle_beta 101.08
_cell_angle_gamma 90
_cell_formula_units_Z 4
_cell_length_a 13.324
_cell_length_b 7.48
_cell_length_c 21.029
_cell_volume 2056.758
_citation_journal_id_ASTM ZNBAD2
_cod_data_source_file silver1-2_54.cif
_cod_data_source_block Ag1Au3I8Rb2
_cod_original_formula_sum 'Ag1 Au3 I8 Rb2'
_cod_database_code 7209315

loop_
_symmetry_equiv_pos_as_xyz
x,y,z
-x,y,-z+1/2
-x,-y,-z
x,-y,z-1/2
x+1/2,y+1/2,z
-x+1/2,y+1/2,-z+1/2
-x+1/2,-y+1/2,-z
x+1/2,-y+1/2,z-1/2

loop_
_atom_site_label
_atom_site_type_symbol
_atom_site_fract_x
_atom_site_fract_y
_atom_site_fract_z
_atom_site_occupancy
_atom_site_U_iso_or_equiv
I3 I-1 0.4642 0.2704 0.1442 1 0.0
Au1 Au+3 0 0 0 1 0.0
Ag1 Ag+1 0 0.0212 0.25 1 0.0
Rb1 Rb+1 0.2961 0.0306 0.4029 1 0.0
I1 I-1 0.1914 0.0342 0.0609 1 0.0
I2 I-1 0.0489 -0.2808 -0.0632 1 0.0
I4 I-1 0.3248 -0.2632 0.2524 1 0.0
Au2 Au+1 0.4012 0.0008 0.2 1 0.0
